data_7228772
loop_
_publ_author_name
'Krueger, Erika L.'
'Sinha, Abhijeet S.'
'Desper, John'
'Aaker\"oy, Christer B.'

_publ_section_title
;
 Exploring binding preferences in co-crystals of conformationally flexible
 multitopic ligands
;
_journal_name_full CrystEngComm
_journal_paper_doi 10.1039/C7CE01177F
_journal_year 2017
_chemical_formula_moiety
;
(C12 H10 N4 O) (C7 H12 O4)
;
_chemical_formula_sum 'C19 H22 N4 O5'
_chemical_formula_weight 386.41
_chemical_name_systematic
;
EK-A-Pim (2-pyridyl)-CONH-N=CH-(3-pyridyl), HOOC-(CH2)5-COOH
;
_space_group_IT_number 14
_symmetry_cell_setting monoclinic
_symmetry_space_group_name_Hall '-P 2ybc'
_symmetry_space_group_name_H-M 'P 1 21/c 1'
_atom_sites_solution_hydrogens geom
_atom_sites_solution_primary direct
_atom_sites_solution_secondary difmap
_audit_creation_method SHELXL-97
_audit_update_record
;
2016-05-09 deposited with the CCDC.
2017-07-18 downloaded from the CCDC.
;
_cell_angle_alpha 90.00
_cell_angle_beta 98.469(5)
_cell_angle_gamma 90.00
_cell_formula_units_Z 4
_cell_length_a 5.5981(7)
_cell_length_b 45.389(5)
_cell_length_c 7.3036(8)
_cell_measurement_reflns_used 7884
_cell_measurement_temperature 120(2)
_cell_measurement_theta_max 31.38
_cell_measurement_theta_min 2.86
_cell_volume 1835.6(4)
_computing_cell_refinement 'Bruker SAINT'
_computing_data_collection 'Bruker APEX2'
_computing_data_reduction 'Bruker SAINT'
_computing_molecular_graphics 'Bruker SHELXTL'
_computing_publication_material 'Bruker SHELXTL'
_computing_structure_refinement 'SHELXL-97 (Sheldrick, 2008)'
_computing_structure_solution 'SHELXS-97 (Sheldrick, 2008)'
_diffrn_ambient_temperature 120(2)
_diffrn_measured_fraction_theta_full 0.943
_diffrn_measured_fraction_theta_max 0.901
_diffrn_measurement_device_type 'Bruker APEX-II CCD'
_diffrn_measurement_method '\f and \w scans'
_diffrn_radiation_monochromator graphite
_diffrn_radiation_source 'fine-focus sealed tube'
_diffrn_radiation_type MoK\a
_diffrn_radiation_wavelength 0.71073
_diffrn_reflns_av_R_equivalents 0.0406
_diffrn_reflns_av_sigmaI/netI 0.0338
_diffrn_reflns_limit_h_max 8
_diffrn_reflns_limit_h_min -7
_diffrn_reflns_limit_k_max 67
_diffrn_reflns_limit_k_min -67
_diffrn_reflns_limit_l_max 10
_diffrn_reflns_limit_l_min -10
_diffrn_reflns_number 31436
_diffrn_reflns_theta_full 29.00
_diffrn_reflns_theta_max 32.11
_diffrn_reflns_theta_min 2.86
_exptl_absorpt_coefficient_mu 0.103
_exptl_absorpt_correction_T_max 0.9938
_exptl_absorpt_correction_T_min 0.9638
_exptl_absorpt_correction_type multi-scan
_exptl_absorpt_process_details SADABS
_exptl_crystal_colour colourless
_exptl_crystal_density_diffrn 1.398
_exptl_crystal_density_method 'not measured'
_exptl_crystal_description plate
_exptl_crystal_F_000 816
_exptl_crystal_size_max 0.36
_exptl_crystal_size_mid 0.28
_exptl_crystal_size_min 0.06
_refine_diff_density_max 0.566
_refine_diff_density_min -0.269
_refine_diff_density_rms 0.061
_refine_ls_extinction_method none
_refine_ls_goodness_of_fit_ref 1.048
_refine_ls_hydrogen_treatment mixed
_refine_ls_matrix_type full
_refine_ls_number_parameters 259
_refine_ls_number_reflns 5805
_refine_ls_number_restraints 0
_refine_ls_restrained_S_all 1.048
_refine_ls_R_factor_all 0.0774
_refine_ls_R_factor_gt 0.0557
_refine_ls_shift/su_max 0.001
_refine_ls_shift/su_mean 0.000
_refine_ls_structure_factor_coef Fsqd
_refine_ls_weighting_details 'calc w=1/[\s^2^(Fo^2^)+(0.0800P)^2^+0.5000P] where P=(Fo^2^+2Fc^2^)/3'
_refine_ls_weighting_scheme calc
_refine_ls_wR_factor_gt 0.1418
_refine_ls_wR_factor_ref 0.1558
_reflns_number_gt 4314
_reflns_number_total 5805
_reflns_threshold_expression >2sigma(I)
_cod_data_source_file c7ce01177f2.cif
_cod_data_source_block 23Pim
_cod_depositor_comments
;
The following automatic conversions were performed:

'_symmetry_cell_setting' value 'Monoclinic' changed to 'monoclinic'
according to
/home/data/users/saulius/crontab/automatic-downloads/rss-feeds/RSC/lib/dictionaries/cif_core.dic
dictionary named 'cif_core.dic' version 2.4.2 from 2011-04-26.

Automatic conversion script
Id: cif_fix_values 4973 2017-02-22 13:04:09Z antanas 
;
_cod_original_cell_volume 1835.5(4)
_cod_original_sg_symbol_H-M P2(1)/c
_cod_database_code 7228772

loop_
_symmetry_equiv_pos_as_xyz
'x, y, z'
'-x, y+1/2, -z+1/2'
'-x, -y, -z'
'x, -y-1/2, z-1/2'

loop_
_atom_site_label
_atom_site_type_symbol
_atom_site_fract_x
_atom_site_fract_y
_atom_site_fract_z
_atom_site_U_iso_or_equiv
_atom_site_adp_type
_atom_site_occupancy
_atom_site_symmetry_multiplicity
_atom_site_calc_flag
_atom_site_refinement_flags
N11 N 0.7288(2) 0.75664(2) 0.90360(17) 0.0246(3) Uani 1 1 d .
C12 C 0.5126(3) 0.74575(3) 0.83042(19) 0.0212(3) Uani 1 1 d .
C13 C 0.3127(3) 0.76277(3) 0.7718(2) 0.0248(3) Uani 1 1 d .
H13 H 0.1633 0.7541 0.7207 0.030 Uiso 1 1 calc R
C14 C 0.3366(3) 0.79327(3) 0.7901(2) 0.0286(3) Uani 1 1 d .
H14 H 0.2025 0.8058 0.7529 0.034 Uiso 1 1 calc R
C15 C 0.5574(3) 0.80490(3) 0.8627(2) 0.0288(3) Uani 1 1 d .
H15 H 0.5785 0.8256 0.8744 0.035 Uiso 1 1 calc R
C16 C 0.7484(3) 0.78596(3) 0.9185(2) 0.0274(3) Uani 1 1 d .
H16 H 0.8999 0.7941 0.9696 0.033 Uiso 1 1 calc R
C17 C 0.4959(3) 0.71283(3) 0.81799(19) 0.0223(3) Uani 1 1 d .
N17 N 0.7051(2) 0.69929(2) 0.87734(17) 0.0245(3) Uani 1 1 d .
H17 H 0.8362 0.7098 0.9112 0.029 Uiso 1 1 calc R
O17 O 0.3058(2) 0.70013(2) 0.75973(15) 0.0276(2) Uani 1 1 d .
N21 N 0.8294(2) 0.57741(2) 0.89743(16) 0.0230(3) Uani 1 1 d .
C22 C 0.7925(3) 0.60652(3) 0.88465(19) 0.0212(3) Uani 1 1 d .
H22 H 0.6392 0.6135 0.8285 0.025 Uiso 1 1 calc R
C23 C 0.9705(3) 0.62695(3) 0.95053(18) 0.0205(3) Uani 1 1 d .
C24 C 1.1949(3) 0.61648(3) 1.02756(19) 0.0240(3) Uani 1 1 d .
H24 H 1.3214 0.6298 1.0713 0.029 Uiso 1 1 calc R
C25 C 1.2331(3) 0.58636(3) 1.0401(2) 0.0259(3) Uani 1 1 d .
H25 H 1.3858 0.5787 1.0929 0.031 Uiso 1 1 calc R
C26 C 1.0456(3) 0.56758(3) 0.97462(19) 0.0245(3) Uani 1 1 d .
H26 H 1.0715 0.5469 0.9849 0.029 Uiso 1 1 calc R
C27 C 0.9286(3) 0.65861(3) 0.93452(19) 0.0227(3) Uani 1 1 d .
H27 H 1.0614 0.6717 0.9609 0.027 Uiso 1 1 calc R
N27 N 0.7171(2) 0.66907(2) 0.88583(17) 0.0243(3) Uani 1 1 d .
C31 C 0.5067(3) 0.51300(3) 0.76768(18) 0.0212(3) Uani 1 1 d .
O31 O 0.4662(2) 0.54193(2) 0.75333(15) 0.0269(2) Uani 1 1 d .
H31 H 0.607(4) 0.5531(4) 0.807(3) 0.032 Uiso 1 1 d .
O32 O 0.6966(2) 0.50267(2) 0.83916(15) 0.0288(2) Uani 1 1 d .
C32 C 0.2908(3) 0.49584(3) 0.68096(19) 0.0208(3) Uani 1 1 d .
H32A H 0.2510 0.5019 0.5497 0.025 Uiso 1 1 calc R
H32B H 0.1517 0.5012 0.7438 0.025 Uiso 1 1 calc R
C33 C 0.3217(3) 0.46262(3) 0.68858(18) 0.0206(3) Uani 1 1 d .
H33A H 0.4653 0.4571 0.6318 0.025 Uiso 1 1 calc R
H33B H 0.3489 0.4561 0.8194 0.025 Uiso 1 1 calc R
C34 C 0.1010(3) 0.44724(3) 0.58720(18) 0.0210(3) Uani 1 1 d .
H34A H 0.0746 0.4541 0.4571 0.025 Uiso 1 1 calc R
H34B H -0.0417 0.4532 0.6441 0.025 Uiso 1 1 calc R
C35 C 0.1175(3) 0.41368(3) 0.58857(19) 0.0205(3) Uani 1 1 d .
H35A H 0.2516 0.4073 0.5231 0.025 Uiso 1 1 calc R
H35B H 0.1518 0.4065 0.7178 0.025 Uiso 1 1 calc R
C36 C -0.1179(3) 0.40048(3) 0.49441(19) 0.0211(3) Uani 1 1 d .
H36A H -0.2492 0.4068 0.5630 0.025 Uiso 1 1 calc R
H36B H -0.1537 0.4087 0.3678 0.025 Uiso 1 1 calc R
C37 C -0.1213(3) 0.36745(3) 0.48104(19) 0.0230(3) Uani 1 1 d .
O37 O -0.3116(2) 0.35817(2) 0.36449(15) 0.0291(3) Uani 1 1 d .
H37 H -0.303(4) 0.3388(4) 0.348(3) 0.035 Uiso 1 1 d .
O38 O 0.0232(3) 0.35104(2) 0.5643(2) 0.0444(4) Uani 1 1 d .

loop_
_atom_site_aniso_label
_atom_site_aniso_U_11
_atom_site_aniso_U_22
_atom_site_aniso_U_33
_atom_site_aniso_U_23
_atom_site_aniso_U_13
_atom_site_aniso_U_12
N11 0.0258(8) 0.0210(5) 0.0272(6) -0.0021(4) 0.0049(5) -0.0021(4)
C12 0.0240(8) 0.0196(5) 0.0206(6) -0.0008(4) 0.0054(5) -0.0022(5)
C13 0.0241(9) 0.0246(6) 0.0259(7) 0.0007(5) 0.0037(6) -0.0004(5)
C14 0.0322(10) 0.0236(6) 0.0307(7) 0.0020(5) 0.0072(7) 0.0041(5)
C15 0.0351(10) 0.0204(6) 0.0325(8) -0.0014(5) 0.0104(7) 0.0000(5)
C16 0.0282(9) 0.0224(6) 0.0325(7) -0.0040(5) 0.0074(7) -0.0046(5)
C17 0.0254(8) 0.0202(5) 0.0217(6) -0.0005(4) 0.0042(6) -0.0019(5)
N17 0.0258(8) 0.0166(5) 0.0301(6) -0.0004(4) 0.0006(5) -0.0027(4)
O17 0.0259(7) 0.0234(5) 0.0328(6) -0.0019(4) 0.0016(5) -0.0039(4)
N21 0.0268(7) 0.0201(5) 0.0230(6) -0.0002(4) 0.0070(5) -0.0006(4)
C22 0.0211(8) 0.0214(6) 0.0213(6) 0.0002(4) 0.0036(5) 0.0000(5)
C23 0.0213(8) 0.0208(5) 0.0196(6) -0.0003(4) 0.0038(5) -0.0009(5)
C24 0.0232(9) 0.0264(6) 0.0223(6) -0.0006(5) 0.0035(6) -0.0016(5)
C25 0.0249(9) 0.0289(6) 0.0242(7) 0.0030(5) 0.0048(6) 0.0053(5)
C26 0.0290(9) 0.0225(6) 0.0236(6) 0.0024(5) 0.0085(6) 0.0041(5)
C27 0.0230(8) 0.0207(5) 0.0241(6) -0.0006(4) 0.0028(6) -0.0030(5)
N27 0.0292(8) 0.0176(5) 0.0261(6) -0.0008(4) 0.0035(5) -0.0015(4)
C31 0.0249(8) 0.0195(5) 0.0201(6) -0.0010(4) 0.0059(6) 0.0000(5)
O31 0.0281(7) 0.0179(4) 0.0336(6) -0.0019(4) 0.0010(5) -0.0016(4)
O32 0.0234(7) 0.0267(5) 0.0346(6) -0.0013(4) -0.0017(5) 0.0009(4)
C32 0.0194(8) 0.0188(5) 0.0235(6) 0.0003(4) 0.0006(5) 0.0005(5)
C33 0.0221(8) 0.0174(5) 0.0216(6) 0.0003(4) 0.0015(5) 0.0012(5)
C34 0.0230(8) 0.0183(5) 0.0212(6) 0.0007(4) 0.0020(5) -0.0003(5)
C35 0.0222(8) 0.0177(5) 0.0211(6) 0.0002(4) 0.0014(5) 0.0003(5)
C36 0.0231(8) 0.0181(5) 0.0215(6) -0.0001(4) 0.0009(5) -0.0002(5)
C37 0.0249(8) 0.0208(5) 0.0229(6) -0.0008(4) 0.0027(6) -0.0020(5)
O37 0.0314(7) 0.0208(5) 0.0325(6) -0.0018(4) -0.0035(5) -0.0047(4)
O38 0.0437(9) 0.0205(5) 0.0606(9) -0.0006(5) -0.0196(7) 0.0045(5)

loop_
_atom_type_symbol
_atom_type_description
_atom_type_scat_dispersion_real
_atom_type_scat_dispersion_imag
_atom_type_scat_source
C C 0.0033 0.0016 'International Tables Vol C Tables 4.2.6.8 and 6.1.1.4'
H H 0.0000 0.0000 'International Tables Vol C Tables 4.2.6.8 and 6.1.1.4'
N N 0.0061 0.0033 'International Tables Vol C Tables 4.2.6.8 and 6.1.1.4'
O O 0.0106 0.0060 'International Tables Vol C Tables 4.2.6.8 and 6.1.1.4'

loop_
_geom_angle_atom_site_label_1
_geom_angle_atom_site_label_2
_geom_angle_atom_site_label_3
_geom_angle
C16 N11 C12 117.17(13)
N11 C12 C13 124.16(12)
N11 C12 C17 115.81(13)
C13 C12 C17 120.01(13)
C12 C13 C14 117.72(15)
C12 C13 H13 121.1
C14 C13 H13 121.1
C15 C14 C13 119.04(14)
C15 C14 H14 120.5
C13 C14 H14 120.5
C14 C15 C16 119.07(13)
C14 C15 H15 120.5
C16 C15 H15 120.5
N11 C16 C15 122.83(15)
N11 C16 H16 118.6
C15 C16 H16 118.6
O17 C17 N17 124.67(12)
O17 C17 C12 122.10(13)
N17 C17 C12 113.23(13)
C17 N17 N27 120.52(12)
C17 N17 H17 119.7
N27 N17 H17 119.7
C26 N21 C22 118.72(13)
N21 C22 C23 122.52(14)
N21 C22 H22 118.7
C23 C22 H22 118.7
C24 C23 C22 118.19(12)
C24 C23 C27 119.80(13)
C22 C23 C27 121.98(14)
C23 C24 C25 119.21(14)
C23 C24 H24 120.4
C25 C24 H24 120.4
C26 C25 C24 118.96(15)
C26 C25 H25 120.5
C24 C25 H25 120.5
N21 C26 C25 122.37(13)
N21 C26 H26 118.8
C25 C26 H26 118.8
N27 C27 C23 121.36(13)
N27 C27 H27 119.3
C23 C27 H27 119.3
C27 N27 N17 114.88(12)
O32 C31 O31 123.01(13)
O32 C31 C32 125.78(12)
O31 C31 C32 111.19(13)
C31 O31 H31 111.3(12)
C31 C32 C33 114.87(12)
C31 C32 H32A 108.6
C33 C32 H32A 108.6
C31 C32 H32B 108.6
C33 C32 H32B 108.6
H32A C32 H32B 107.5
C34 C33 C32 111.07(12)
C34 C33 H33A 109.4
C32 C33 H33A 109.4
C34 C33 H33B 109.4
C32 C33 H33B 109.4
H33A C33 H33B 108.0
C33 C34 C35 114.36(12)
C33 C34 H34A 108.7
C35 C34 H34A 108.7
C33 C34 H34B 108.7
C35 C34 H34B 108.7
H34A C34 H34B 107.6
C36 C35 C34 110.08(11)
C36 C35 H35A 109.6
C34 C35 H35A 109.6
C36 C35 H35B 109.6
C34 C35 H35B 109.6
H35A C35 H35B 108.2
C37 C36 C35 115.18(12)
C37 C36 H36A 108.5
C35 C36 H36A 108.5
C37 C36 H36B 108.5
C35 C36 H36B 108.5
H36A C36 H36B 107.5
O38 C37 O37 123.09(13)
O38 C37 C36 125.88(14)
O37 C37 C36 111.02(12)
C37 O37 H37 110.2(13)

loop_
_geom_bond_atom_site_label_1
_geom_bond_atom_site_label_2
_geom_bond_distance
N11 C16 1.3388(17)
N11 C12 1.3428(19)
C12 C13 1.375(2)
C12 C17 1.4992(17)
C13 C14 1.3953(19)
C13 H13 0.9500
C14 C15 1.376(2)
C14 H14 0.9500
C15 C16 1.386(2)
C15 H15 0.9500
C16 H16 0.9500
C17 O17 1.2297(18)
C17 N17 1.337(2)
N17 N27 1.3743(15)
N17 H17 0.8800
N21 C26 1.334(2)
N21 C22 1.3382(16)
C22 C23 1.3938(19)
C22 H22 0.9500
C23 C24 1.383(2)
C23 C27 1.4583(18)
C24 C25 1.3849(19)
C24 H24 0.9500
C25 C26 1.382(2)
C25 H25 0.9500
C26 H26 0.9500
C27 N27 1.276(2)
C27 H27 0.9500
C31 O32 1.2080(18)
C31 O31 1.3336(15)
C31 C32 1.498(2)
O31 H31 0.97(2)
C32 C33 1.5180(17)
C32 H32A 0.9900
C32 H32B 0.9900
C33 C34 1.514(2)
C33 H33A 0.9900
C33 H33B 0.9900
C34 C35 1.5261(16)
C34 H34A 0.9900
C34 H34B 0.9900
C35 C36 1.517(2)
C35 H35A 0.9900
C35 H35B 0.9900
C36 C37 1.5023(17)
C36 H36A 0.9900
C36 H36B 0.9900
C37 O38 1.1976(18)
C37 O37 1.3301(19)
O37 H37 0.89(2)

loop_
_geom_hbond_atom_site_label_D
_geom_hbond_atom_site_label_H
_geom_hbond_atom_site_label_A
_geom_hbond_distance_DH
_geom_hbond_distance_HA
_geom_hbond_distance_DA
_geom_hbond_angle_DHA
_geom_hbond_site_symmetry_A
O31 H31 N21 0.97(2) 1.72(2) 2.6844(17) 171.4(18) .
O37 H37 O17 0.89(2) 1.93(2) 2.7994(14) 164.1(18) 3_566

loop_
_geom_torsion_atom_site_label_1
_geom_torsion_atom_site_label_2
_geom_torsion_atom_site_label_3
_geom_torsion_atom_site_label_4
_geom_torsion
C16 N11 C12 C13 -0.4(2)
C16 N11 C12 C17 -179.22(12)
N11 C12 C13 C14 -0.1(2)
C17 C12 C13 C14 178.67(12)
C12 C13 C14 C15 0.8(2)
C13 C14 C15 C16 -1.1(2)
C12 N11 C16 C15 0.2(2)
C14 C15 C16 N11 0.6(2)
N11 C12 C17 O17 177.39(12)
C13 C12 C17 O17 -1.5(2)
N11 C12 C17 N17 -2.11(17)
C13 C12 C17 N17 179.05(12)
O17 C17 N17 N27 -3.5(2)
C12 C17 N17 N27 175.97(11)
C26 N21 C22 C23 -0.67(19)
N21 C22 C23 C24 1.68(19)
N21 C22 C23 C27 179.54(12)
C22 C23 C24 C25 -1.39(19)
C27 C23 C24 C25 -179.30(12)
C23 C24 C25 C26 0.2(2)
C22 N21 C26 C25 -0.63(19)
C24 C25 C26 N21 0.9(2)
C24 C23 C27 N27 -171.18(13)
C22 C23 C27 N27 11.0(2)
C23 C27 N27 N17 179.79(12)
C17 N17 N27 C27 176.21(13)
O32 C31 C32 C33 0.54(19)
O31 C31 C32 C33 179.24(11)
C31 C32 C33 C34 -176.38(11)
C32 C33 C34 C35 -179.94(11)
C33 C34 C35 C36 176.40(11)
C34 C35 C36 C37 177.98(11)
C35 C36 C37 O38 14.1(2)
C35 C36 C37 O37 -166.88(11)
